data_1515868
loop_
_publ_author_name
'Woodmansee, David H.'
'M\"uller, Marc-Andr\'e'
'Neuburger, Marcus'
'Pfaltz, Andreas'

_publ_section_title
;
 Chiral pyridyl phosphinites with large aryl substituents as efficient
 ligands for the asymmetric iridium-catalyzed hydrogenation of difficult
 substrates
;
_journal_issue 1
_journal_name_full 'Chemical Science'
_journal_page_first 72
_journal_paper_doi 10.1039/c0sc00223b
_journal_volume 1
_journal_year 2010
_chemical_absolute_configuration ad
_chemical_formula_moiety 'C34 H50 Ir N O P, C32 H12 B F24, 0.4(C6 H14), 0.55(C H2 Cl2)'
_chemical_formula_sum 'C68.95 H68.7 B Cl1.1 F24 Ir N O P'
_chemical_formula_weight 1656.36
_space_group_IT_number 19
_symmetry_cell_setting orthorhombic
_symmetry_space_group_name_Hall 'P 2ac 2ab'
_symmetry_space_group_name_H-M 'P 21 21 21'
_atom_sites_solution_hydrogens geom
_atom_sites_solution_primary direct
_cell_angle_alpha 90
_cell_angle_beta 90
_cell_angle_gamma 90
_cell_formula_units_Z 4
_cell_length_a 13.5137(6)
_cell_length_b 19.4816(9)
_cell_length_c 27.1434(11)
_cell_measurement_reflns_used 9458
_cell_measurement_temperature 123
_cell_measurement_theta_max 31
_cell_measurement_theta_min 3
_cell_volume 7146.0(5)
_computing_cell_refinement 'Apex2 (Bruker AXS, 2006)'
_computing_data_collection 'Apex2 (Bruker AXS, 2006)'
_computing_data_reduction 'Apex2 (Bruker AXS, 2006)'
_computing_molecular_graphics 'CAMERON (Watkin et al., 1996)'
_computing_publication_material 'CRYSTALS (Betteridge et al., 2003)'
_computing_structure_refinement 'CRYSTALS (Betteridge et al., 2003)'
_computing_structure_solution 'SIR92 (Altomare et al., 1994)'
_diffrn_ambient_temperature 123
_diffrn_measured_fraction_theta_full 0.996
_diffrn_measured_fraction_theta_max 0.996
_diffrn_measurement_device 'Bruker Kappa Apex2'
_diffrn_measurement_device_type Area
_diffrn_measurement_method '\f & \w scans'
_diffrn_radiation_monochromator graphite
_diffrn_radiation_type 'Mo K\a'
_diffrn_radiation_wavelength 0.71073
_diffrn_reflns_av_R_equivalents 0.031
_diffrn_reflns_limit_h_max 18
_diffrn_reflns_limit_h_min -18
_diffrn_reflns_limit_k_max 24
_diffrn_reflns_limit_k_min -27
_diffrn_reflns_limit_l_max 38
_diffrn_reflns_limit_l_min -38
_diffrn_reflns_number 121195
_diffrn_reflns_theta_full 30.507
_diffrn_reflns_theta_max 30.507
_diffrn_reflns_theta_min 1.683
_diffrn_standards_number 0
_exptl_absorpt_coefficient_mu 2.037
_exptl_absorpt_correction_T_max 0.80
_exptl_absorpt_correction_T_min 0.71
_exptl_absorpt_correction_type multi-scan
_exptl_absorpt_process_details 'DENZO/SCALEPACK (Otwinowski & Minor, 1997)'
_exptl_crystal_colour orange
_exptl_crystal_density_diffrn 1.539
_exptl_crystal_density_method 'not measured'
_exptl_crystal_description block
_exptl_crystal_F_000 3316.402
_exptl_crystal_size_max 0.31
_exptl_crystal_size_mid 0.17
_exptl_crystal_size_min 0.11
_refine_diff_density_max 1.75
_refine_diff_density_min -1.51
_refine_ls_abs_structure_details 'Flack (1983), 9744 Friedel-pairs'
_refine_ls_abs_structure_Flack 0.003(3)
_refine_ls_extinction_method None
_refine_ls_goodness_of_fit_ref 1.1252
_refine_ls_hydrogen_treatment constr
_refine_ls_matrix_type full
_refine_ls_number_parameters 993
_refine_ls_number_reflns 18688
_refine_ls_number_restraints 156
_refine_ls_R_factor_all 0.0314
_refine_ls_R_factor_gt 0.0264
_refine_ls_shift/su_max 0.021993
_refine_ls_structure_factor_coef F
_refine_ls_weighting_details
;
Method, part 1, Chebychev polynomial, (Watkin, 1994, Prince, 1982)
[weight] = 1.0/[A~0~*T~0~(x)+A~1~*T~1~(x) ... +A~n-1~]*T~n-1~(x)]
where A~i~ are the Chebychev coefficients listed below and x= Fcalc/Fmax
Method = Robust Weighting (Prince, 1982)
W = [weight] * [1-(deltaF/6*sigmaF)^2^]^2^
A~i~ are:
0.195 0.148 0.873E-01
;
_refine_ls_weighting_scheme calc
_refine_ls_wR_factor_all 0.0343
_refine_ls_wR_factor_gt 0.0285
_refine_ls_wR_factor_ref 0.0279
_reflns_limit_h_max 18
_reflns_limit_h_min -18
_reflns_limit_k_max 27
_reflns_limit_k_min 0
_reflns_limit_l_max 38
_reflns_limit_l_min 0
_reflns_number_gt 19266
_reflns_number_total 21519
_reflns_threshold_expression I>2.0\s(I)
_oxford_diffrn_Wilson_B_factor 1.58
_oxford_diffrn_Wilson_scale 284.90
_oxford_refine_ls_r_factor_ref 0.0255
_oxford_refine_ls_scale 0.06281(3)
_oxford_reflns_number_all 21473
_oxford_reflns_threshold_expression_ref I>3.0\s(I)
_cod_data_source_file c0sc00223b.txt
_cod_data_source_block 7e
_cod_depositor_comments
;
The following automatic conversions were performed:

'_symmetry_cell_setting' value 'Orthorhombic' changed to
'orthorhombic' according to
/usr/data/users/saulius/automatic-downloads/retrospective/RSC/lib/dictionaries/cif_core.dic
dictionary named 'cif_core.dic' version 2.4.2 from 2011-04-26.

Automatic conversion script
Id: cif_fix_values 2281 2013-09-26 08:29:07Z andrius 
;
_cod_original_formula_sum 'C68.95 H68.70 B1 Cl1.10 F24 Ir1 N1 O1 P1'
_cod_database_code 1515868

loop_
_symmetry_equiv_pos_as_xyz
x,y,z
x+1/2,-y+1/2,-z
-x,y+1/2,-z+1/2
-x+1/2,-y,z+1/2

loop_
_atom_site_label
_atom_site_type_symbol
_atom_site_fract_x
_atom_site_fract_y
_atom_site_fract_z
_atom_site_U_iso_or_equiv
_atom_site_occupancy
_atom_site_adp_type
_atom_site_refinement_flags_posn
_atom_site_refinement_flags_adp
_atom_site_refinement_flags_occupancy
Ir1 Ir 0.729596(6) 0.504860(4) 0.578330(3) 0.0204 1.0000 Uani . . .
N1 N 0.68947(14) 0.51081(11) 0.65526(6) 0.0217 1.0000 Uani . . .
O1 O 0.51689(14) 0.43376(11) 0.60434(7) 0.0297 1.0000 Uani . . .
P1 P 0.61092(4) 0.41587(3) 0.56841(2) 0.0228 1.0000 Uani . . .
C1 C 0.75175(14) 0.50695(13) 0.69513(8) 0.0232 1.0000 Uani . . .
C2 C 0.71545(17) 0.48891(15) 0.74160(8) 0.0292 1.0000 Uani . . .
C3 C 0.61644(19) 0.47693(15) 0.75119(9) 0.0298 1.0000 Uani . . .
C4 C 0.55333(18) 0.48713(16) 0.71166(9) 0.0302 1.0000 Uani . . .
C5 C 0.59241(15) 0.50321(17) 0.66580(8) 0.0258 1.0000 Uani . . .
C6 C 0.5798(2) 0.4538(2) 0.80072(11) 0.0396 1.0000 Uani . . .
C7 C 0.4429(2) 0.4775(2) 0.70827(10) 0.0401 1.0000 Uani . . .
C8 C 0.41735(17) 0.5062(2) 0.65674(10) 0.0403 1.0000 Uani . . .
C9 C 0.51325(15) 0.5013(2) 0.62680(8) 0.0299 1.0000 Uani . . .
C10 C 0.85866(18) 0.52754(13) 0.69377(8) 0.0234 1.0000 Uani . . .
C11 C 0.93372(18) 0.48134(13) 0.68092(10) 0.0262 1.0000 Uani . . .
C12 C 1.03267(16) 0.50215(18) 0.68590(9) 0.0300 1.0000 Uani . . .
C13 C 1.0576(2) 0.56672(17) 0.70361(10) 0.0327 1.0000 Uani . . .
C14 C 0.9814(2) 0.61166(16) 0.71558(10) 0.0329 1.0000 Uani . . .
C15 C 0.88182(19) 0.59323(15) 0.71148(9) 0.0284 1.0000 Uani . . .
C16 C 0.9108(2) 0.41042(15) 0.66252(14) 0.0388 1.0000 Uani . . .
C17 C 1.1643(2) 0.5865(2) 0.71114(13) 0.0480 1.0000 Uani . . .
C18 C 0.8027(3) 0.64424(17) 0.72545(14) 0.0442 1.0000 Uani . . .
C19 C 0.5396(2) 0.40902(16) 0.50903(9) 0.0292 1.0000 Uani . . .
C20 C 0.5104(2) 0.48237(18) 0.49499(11) 0.0383 1.0000 Uani . . .
C21 C 0.4411(2) 0.3694(2) 0.51456(12) 0.0407 1.0000 Uani . . .
C22 C 0.6012(2) 0.37329(17) 0.46867(10) 0.0350 1.0000 Uani . . .
C23 C 0.6469(2) 0.32904(14) 0.59141(10) 0.0296 1.0000 Uani . . .
C24 C 0.5687(3) 0.27252(17) 0.58327(15) 0.0467 1.0000 Uani . . .
C25 C 0.7441(2) 0.30705(15) 0.56709(11) 0.0356 1.0000 Uani . . .
C26 C 0.6614(2) 0.33578(16) 0.64786(10) 0.0356 1.0000 Uani . . .
C27 C 0.7477(2) 0.61530(13) 0.57120(11) 0.0384 1.0000 Uani . . .
C28 C 0.8396(2) 0.58940(14) 0.58657(10) 0.0319 1.0000 Uani . . .
C29 C 0.9297(2) 0.57881(18) 0.55432(12) 0.0394 1.0000 Uani . . .
C30 C 0.9341(2) 0.5060(2) 0.53363(12) 0.0428 1.0000 Uani . . .
C31 C 0.8329(2) 0.47745(15) 0.52240(11) 0.0362 1.0000 Uani . . .
C32 C 0.7560(2) 0.51344(16) 0.49961(9) 0.0350 1.0000 Uani . . .
C33 C 0.7617(3) 0.58715(19) 0.48110(11) 0.0447 1.0000 Uani . . .
C34 C 0.7244(3) 0.63790(18) 0.51946(13) 0.0489 1.0000 Uani . . .
B1 B 0.29965(19) 0.52800(13) 0.88420(10) 0.0200 1.0000 Uani . . .
C35 C 0.38766(17) 0.57756(12) 0.86246(9) 0.0201 1.0000 Uani . . .
C36 C 0.38073(18) 0.60847(13) 0.81560(9) 0.0242 1.0000 Uani . . .
C37 C 0.4587(2) 0.64534(14) 0.79528(9) 0.0268 1.0000 Uani . . .
C38 C 0.54785(18) 0.65342(14) 0.82003(9) 0.0266 1.0000 Uani . . .
C39 C 0.55679(18) 0.62265(14) 0.86580(9) 0.0258 1.0000 Uani . . .
C40 C 0.47883(18) 0.58558(13) 0.88637(9) 0.0234 1.0000 Uani . . .
C41 C 0.4505(2) 0.67835(17) 0.74517(10) 0.0340 1.0000 Uani . . .
C42 C 0.6518(2) 0.62829(19) 0.89405(11) 0.0371 1.0000 Uani . . .
C43 C 0.29937(17) 0.52625(12) 0.94487(9) 0.0222 1.0000 Uani . . .
C44 C 0.32267(18) 0.58406(14) 0.97319(9) 0.0248 1.0000 Uani . . .
C45 C 0.32150(19) 0.58274(15) 1.02467(9) 0.0281 1.0000 Uani . . .
C46 C 0.2972(2) 0.52336(15) 1.05003(9) 0.0319 1.0000 Uani . . .
C47 C 0.2712(2) 0.46614(14) 1.02255(9) 0.0300 1.0000 Uani . . .
C48 C 0.2713(2) 0.46748(13) 0.97140(9) 0.0262 1.0000 Uani . . .
C49 C 0.3497(3) 0.64690(18) 1.05203(11) 0.0395 1.0000 Uani . . .
C50 C 0.2430(3) 0.40074(16) 1.04865(11) 0.0424 1.0000 Uani . . .
C51 C 0.18815(18) 0.55355(12) 0.86816(8) 0.0209 1.0000 Uani . . .
C52 C 0.16358(19) 0.62235(14) 0.85996(9) 0.0257 1.0000 Uani . . .
C53 C 0.0675(2) 0.64255(15) 0.84744(9) 0.0296 1.0000 Uani . . .
C54 C -0.0077(2) 0.59547(17) 0.84298(10) 0.0330 1.0000 Uani . . .
C55 C 0.01406(18) 0.52673(15) 0.85233(9) 0.0273 1.0000 Uani . . .
C56 C 0.10987(15) 0.50636(14) 0.86487(7) 0.0231 1.0000 Uani . . .
C57 C 0.0466(3) 0.71731(18) 0.83978(13) 0.0420 1.0000 Uani . . .
C58 C -0.0640(2) 0.47322(19) 0.84830(11) 0.0390 1.0000 Uani . . .
C59 C 0.32305(17) 0.45147(12) 0.86110(9) 0.0212 1.0000 Uani . . .
C60 C 0.28289(18) 0.43005(12) 0.81618(9) 0.0232 1.0000 Uani . . .
C61 C 0.3019(2) 0.36530(13) 0.79620(10) 0.0274 1.0000 Uani . . .
C62 C 0.3629(2) 0.31889(14) 0.82106(11) 0.0318 1.0000 Uani . . .
C63 C 0.40473(19) 0.33992(12) 0.86504(9) 0.0295 1.0000 Uani D . .
C64 C 0.38679(19) 0.40436(13) 0.88452(10) 0.0260 1.0000 Uani . . .
C65 C 0.2499(2) 0.34388(15) 0.74964(11) 0.0364 1.0000 Uani . . .
C66 C 0.47015(16) 0.29313(9) 0.89105(7) 0.0573 1.0000 Uani D U .
F1 F 0.36707(16) 0.66171(13) 0.72156(7) 0.0537 1.0000 Uani . . .
F2 F 0.52571(17) 0.65983(12) 0.71550(7) 0.0485 1.0000 Uani . . .
F3 F 0.45546(16) 0.74706(10) 0.74811(7) 0.0453 1.0000 Uani . . .
F4 F 0.68942(16) 0.56607(13) 0.90423(9) 0.0545 1.0000 Uani . . .
F5 F 0.72173(17) 0.66217(18) 0.86990(10) 0.0763 1.0000 Uani . . .
F6 F 0.64005(16) 0.65813(13) 0.93754(8) 0.0542 1.0000 Uani . . .
F7 F 0.4414(2) 0.66750(16) 1.04044(11) 0.0725 1.0000 Uani . . .
F8 F 0.3484(3) 0.63902(14) 1.10074(8) 0.0709 1.0000 Uani . . .
F9 F 0.2917(2) 0.69953(11) 1.04090(9) 0.0602 1.0000 Uani . . .
F10 F 0.2834(3) 0.39612(16) 1.09298(9) 0.0879 1.0000 Uani . . .
F11 F 0.1465(2) 0.39620(15) 1.05639(13) 0.0830 1.0000 Uani . . .
F12 F 0.2690(3) 0.34537(11) 1.02472(9) 0.0809 1.0000 Uani . . .
F13 F 0.1153(3) 0.74746(15) 0.81259(14) 0.0949 1.0000 Uani . . .
F14 F 0.0446(2) 0.75144(12) 0.88200(9) 0.0616 1.0000 Uani . . .
F15 F -0.0400(2) 0.72877(15) 0.81822(13) 0.0833 1.0000 Uani . . .
F16 F -0.05974(18) 0.42767(15) 0.88462(9) 0.0651 1.0000 Uani . . .
F17 F -0.15596(13) 0.49938(18) 0.84963(9) 0.0644 1.0000 Uani . . .
F18 F -0.05926(18) 0.43914(13) 0.80581(9) 0.0554 1.0000 Uani . . .
F19 F 0.15844(18) 0.32047(13) 0.75828(9) 0.0560 1.0000 Uani . . .
F20 F 0.24003(16) 0.39602(9) 0.71763(7) 0.0410 1.0000 Uani . . .
F21 F 0.29774(19) 0.29342(12) 0.72613(9) 0.0575 1.0000 Uani . . .
F22 F 0.5249(4) 0.31975(16) 0.92626(19) 0.0677 0.459(5) Uani D U P
F23 F 0.5369(4) 0.2613(3) 0.86448(12) 0.0815 0.459(5) Uani D U P
F24 F 0.4281(3) 0.2416(2) 0.9141(2) 0.0943 0.459(5) Uani D U P
F122 F 0.4588(4) 0.22731(12) 0.88183(17) 0.0668 0.541(5) Uani D U P
F123 F 0.4657(4) 0.2941(2) 0.93931(10) 0.0816 0.541(5) Uani D U P
F124 F 0.5654(2) 0.3010(2) 0.8835(2) 0.0937 0.541(5) Uani D U P
Cl1 Cl -0.1569(3) 0.79165(19) 0.6114(2) 0.1049 0.4000 Uani D U .
Cl2 Cl -0.0067(4) 0.7689(3) 0.5400(2) 0.1111 0.4000 Uani D U .
C67 C -0.0406(6) 0.7612(9) 0.6003(2) 0.1017 0.4000 Uani D U .
Cl3 Cl 0.2102(6) 0.8018(4) 0.7154(3) 0.0692 0.1500 Uani D U .
Cl4 Cl 0.2200(7) 0.7633(4) 0.6183(3) 0.0682 0.1500 Uani D U .
C74 C 0.1421(9) 0.7707(16) 0.6674(5) 0.0736 0.1500 Uani D U .
C68 C -0.1292(8) 0.8112(6) 0.5881(5) 0.0662 0.4000 Uani D U .
C69 C -0.0529(5) 0.7614(5) 0.5706(4) 0.0640 0.4000 Uani D U .
C70 C 0.0531(5) 0.7680(5) 0.5856(3) 0.0637 0.4000 Uani D U .
C71 C 0.0830(5) 0.7717(5) 0.6385(3) 0.0615 0.4000 Uani D U .
C72 C 0.1891(6) 0.7870(6) 0.6493(4) 0.0707 0.4000 Uani D U .
C73 C 0.2460(9) 0.8132(8) 0.6061(5) 0.0864 0.4000 Uani D U .
H21 H 0.7612 0.4840 0.7676 0.0363 1.0000 Uiso R . .
H61 H 0.5278 0.4829 0.8121 0.0600 1.0000 Uiso R . .
H63 H 0.6309 0.4549 0.8245 0.0596 1.0000 Uiso R . .
H62 H 0.5541 0.4087 0.7985 0.0598 1.0000 Uiso R . .
H71 H 0.4083 0.5020 0.7343 0.0501 1.0000 Uiso R . .
H72 H 0.4280 0.4291 0.7100 0.0501 1.0000 Uiso R . .
H81 H 0.3948 0.5536 0.6590 0.0493 1.0000 Uiso R . .
H82 H 0.3658 0.4801 0.6407 0.0489 1.0000 Uiso R . .
H91 H 0.5181 0.5374 0.6023 0.0363 1.0000 Uiso R . .
H121 H 1.0835 0.4717 0.6768 0.0381 1.0000 Uiso R . .
H141 H 0.9974 0.6558 0.7260 0.0400 1.0000 Uiso R . .
H161 H 0.9726 0.3879 0.6540 0.0612 1.0000 Uiso R . .
H163 H 0.8774 0.3857 0.6882 0.0610 1.0000 Uiso R . .
H162 H 0.8687 0.4146 0.6337 0.0611 1.0000 Uiso R . .
H171 H 1.1772 0.6293 0.6958 0.0752 1.0000 Uiso R . .
H172 H 1.1789 0.5898 0.7457 0.0748 1.0000 Uiso R . .
H173 H 1.2069 0.5523 0.6968 0.0751 1.0000 Uiso R . .
H182 H 0.8334 0.6868 0.7343 0.0654 1.0000 Uiso R . .
H181 H 0.7663 0.6267 0.7529 0.0651 1.0000 Uiso R . .
H183 H 0.7594 0.6500 0.6978 0.0652 1.0000 Uiso R . .
H202 H 0.4779 0.4808 0.4635 0.0599 1.0000 Uiso R . .
H201 H 0.4656 0.4980 0.5199 0.0599 1.0000 Uiso R . .
H203 H 0.5686 0.5108 0.4933 0.0598 1.0000 Uiso R . .
H211 H 0.3987 0.3832 0.4879 0.0628 1.0000 Uiso R . .
H213 H 0.4112 0.3814 0.5454 0.0630 1.0000 Uiso R . .
H212 H 0.4530 0.3213 0.5137 0.0629 1.0000 Uiso R . .
H221 H 0.5686 0.3809 0.4373 0.0549 1.0000 Uiso R . .
H223 H 0.6658 0.3929 0.4663 0.0551 1.0000 Uiso R . .
H222 H 0.6064 0.3253 0.4758 0.0550 1.0000 Uiso R . .
H241 H 0.5917 0.2313 0.6008 0.0659 1.0000 Uiso R . .
H242 H 0.5040 0.2869 0.5968 0.0661 1.0000 Uiso R . .
H243 H 0.5641 0.2620 0.5480 0.0663 1.0000 Uiso R . .
H251 H 0.7652 0.2655 0.5818 0.0556 1.0000 Uiso R . .
H253 H 0.7936 0.3411 0.5733 0.0556 1.0000 Uiso R . .
H252 H 0.7364 0.3006 0.5324 0.0560 1.0000 Uiso R . .
H261 H 0.6964 0.2963 0.6596 0.0538 1.0000 Uiso R . .
H263 H 0.6996 0.3756 0.6552 0.0540 1.0000 Uiso R . .
H262 H 0.5985 0.3382 0.6633 0.0540 1.0000 Uiso R . .
H271 H 0.7125 0.6403 0.5967 0.0472 1.0000 Uiso R . .
H281 H 0.8557 0.5992 0.6209 0.0402 1.0000 Uiso R . .
H292 H 0.9888 0.5850 0.5746 0.0469 1.0000 Uiso R . .
H291 H 0.9290 0.6111 0.5275 0.0467 1.0000 Uiso R . .
H301 H 0.9661 0.4758 0.5576 0.0532 1.0000 Uiso R . .
H302 H 0.9730 0.5088 0.5029 0.0530 1.0000 Uiso R . .
H311 H 0.8316 0.4285 0.5148 0.0440 1.0000 Uiso R . .
H321 H 0.7098 0.4854 0.4806 0.0430 1.0000 Uiso R . .
H331 H 0.8282 0.5984 0.4716 0.0551 1.0000 Uiso R . .
H332 H 0.7189 0.5894 0.4529 0.0549 1.0000 Uiso R . .
H342 H 0.7509 0.6834 0.5137 0.0598 1.0000 Uiso R . .
H341 H 0.6539 0.6402 0.5168 0.0602 1.0000 Uiso R . .
H361 H 0.3226 0.6028 0.7973 0.0297 1.0000 Uiso R . .
H381 H 0.5984 0.6790 0.8064 0.0332 1.0000 Uiso R . .
H401 H 0.4881 0.5635 0.9171 0.0289 1.0000 Uiso R . .
H441 H 0.3387 0.6250 0.9572 0.0309 1.0000 Uiso R . .
H461 H 0.2986 0.5224 1.0847 0.0394 1.0000 Uiso R . .
H481 H 0.2512 0.4285 0.9543 0.0319 1.0000 Uiso R . .
H521 H 0.2120 0.6554 0.8626 0.0321 1.0000 Uiso R . .
H541 H -0.0706 0.6093 0.8344 0.0391 1.0000 Uiso R . .
H561 H 0.1229 0.4613 0.8718 0.0291 1.0000 Uiso R . .
H601 H 0.2418 0.4610 0.7986 0.0290 1.0000 Uiso R . .
H621 H 0.3757 0.2758 0.8075 0.0380 1.0000 Uiso R . .
H641 H 0.4189 0.4183 0.9134 0.0331 1.0000 Uiso R . .
H671 H 0.0055 0.7854 0.6202 0.1218 0.4000 Uiso R . .
H672 H -0.0395 0.7139 0.6087 0.1218 0.4000 Uiso R . .
H681 H -0.1919 0.7992 0.5748 0.0805 0.4000 Uiso R . .
H682 H -0.1324 0.8101 0.6230 0.0805 0.4000 Uiso R . .
H683 H -0.1119 0.8561 0.5775 0.0805 0.4000 Uiso R . .
H691 H -0.0743 0.7173 0.5811 0.0778 0.4000 Uiso R . .
H692 H -0.0537 0.7633 0.5357 0.0778 0.4000 Uiso R . .
H701 H 0.0773 0.8087 0.5706 0.0776 0.4000 Uiso R . .
H702 H 0.0865 0.7294 0.5721 0.0776 0.4000 Uiso R . .
H711 H 0.0439 0.8063 0.6536 0.0749 0.4000 Uiso R . .
H712 H 0.0681 0.7285 0.6530 0.0749 0.4000 Uiso R . .
H721 H 0.1912 0.8205 0.6747 0.0857 0.4000 Uiso R . .
H722 H 0.2201 0.7461 0.6604 0.0857 0.4000 Uiso R . .
H731 H 0.3124 0.8219 0.6157 0.1040 0.4000 Uiso R . .
H732 H 0.2165 0.8545 0.5947 0.1040 0.4000 Uiso R . .
H733 H 0.2454 0.7801 0.5804 0.1040 0.4000 Uiso R . .
H741 H 0.0890 0.8010 0.6600 0.0895 0.1500 Uiso R . .
H742 H 0.1164 0.7269 0.6758 0.0895 0.1500 Uiso R . .

loop_
_atom_site_aniso_label
_atom_site_aniso_U_11
_atom_site_aniso_U_22
_atom_site_aniso_U_33
_atom_site_aniso_U_23
_atom_site_aniso_U_13
_atom_site_aniso_U_12
Ir1 0.01622(3) 0.02765(4) 0.01742(3) -0.00209(3) 0.00061(3) 0.00036(3)
N1 0.0154(7) 0.0308(10) 0.0189(7) -0.0040(7) -0.0004(6) 0.0016(7)
O1 0.0183(8) 0.0508(11) 0.0200(8) -0.0061(7) 0.0027(6) -0.0065(7)
P1 0.0162(2) 0.0354(3) 0.0168(3) -0.0019(2) -0.00085(19) -0.0028(2)
C1 0.0177(9) 0.0299(10) 0.0219(9) -0.0052(8) -0.0017(6) -0.0017(8)
C2 0.0214(10) 0.0473(14) 0.0189(9) -0.0015(9) -0.0032(7) -0.0030(10)
C3 0.0232(11) 0.0464(14) 0.0199(10) -0.0047(9) 0.0046(8) -0.0032(9)
C4 0.0185(9) 0.0500(16) 0.0222(10) -0.0101(10) 0.0047(8) -0.0039(10)
C5 0.0168(8) 0.0414(13) 0.0194(8) -0.0065(11) -0.0009(7) 0.0021(11)
C6 0.0354(15) 0.063(2) 0.0199(12) -0.0037(12) 0.0074(10) -0.0114(14)
C7 0.0191(11) 0.075(2) 0.0265(12) -0.0124(12) 0.0066(9) -0.0064(12)
C8 0.0158(9) 0.075(2) 0.0299(11) -0.0154(15) 0.0000(8) 0.0045(14)
C9 0.0155(8) 0.0528(15) 0.0215(9) -0.0056(12) -0.0002(7) 0.0000(12)
C10 0.0180(10) 0.0343(11) 0.0179(10) -0.0009(8) -0.0016(8) -0.0021(8)
C11 0.0185(10) 0.0325(13) 0.0275(11) 0.0023(9) -0.0001(8) -0.0004(8)
C12 0.0171(9) 0.0437(13) 0.0292(10) 0.0002(13) -0.0012(7) 0.0004(11)
C13 0.0214(11) 0.0543(16) 0.0224(11) -0.0011(11) -0.0005(9) -0.0101(11)
C14 0.0284(13) 0.0447(15) 0.0255(12) -0.0082(10) -0.0008(10) -0.0127(11)
C15 0.0239(11) 0.0380(13) 0.0232(11) -0.0061(9) -0.0021(9) -0.0030(9)
C16 0.0278(13) 0.0306(13) 0.0581(19) -0.0019(12) 0.0054(13) 0.0008(10)
C17 0.0215(13) 0.083(3) 0.0399(16) -0.0104(16) -0.0016(11) -0.0190(14)
C18 0.0365(15) 0.0416(16) 0.0545(19) -0.0203(14) 0.0026(14) -0.0006(12)
C19 0.0227(11) 0.0476(15) 0.0174(10) -0.0058(9) -0.0038(8) -0.0001(10)
C20 0.0337(14) 0.0536(18) 0.0275(12) -0.0038(11) -0.0113(10) 0.0086(12)
C21 0.0217(13) 0.070(2) 0.0303(14) -0.0061(13) -0.0050(10) -0.0087(13)
C22 0.0315(14) 0.0537(17) 0.0199(11) -0.0089(11) -0.0031(10) 0.0005(12)
C23 0.0296(12) 0.0336(12) 0.0257(11) 0.0021(9) -0.0060(9) -0.0081(10)
C24 0.0503(19) 0.0410(15) 0.0488(19) 0.0061(14) -0.0134(16) -0.0199(13)
C25 0.0336(15) 0.0361(12) 0.0370(14) 0.0013(9) -0.0050(11) 0.0026(10)
C26 0.0389(15) 0.0421(14) 0.0258(12) 0.0057(10) -0.0082(11) -0.0087(12)
C27 0.0521(19) 0.0278(10) 0.0353(14) 0.0032(9) 0.0052(12) 0.0055(10)
C28 0.0401(14) 0.0285(11) 0.0272(13) 0.0024(9) -0.0041(10) -0.0113(10)
C29 0.0266(13) 0.0520(17) 0.0397(16) 0.0126(13) -0.0050(11) -0.0162(12)
C30 0.0258(11) 0.0513(17) 0.0513(16) 0.0095(16) 0.0151(11) 0.0049(13)
C31 0.0410(16) 0.0348(13) 0.0329(13) -0.0053(10) 0.0166(12) -0.0031(11)
C32 0.0357(14) 0.0491(15) 0.0203(9) -0.0048(9) 0.0041(9) -0.0129(11)
C33 0.0457(18) 0.0620(18) 0.0263(12) 0.0124(12) -0.0054(12) -0.0131(16)
C34 0.0514(19) 0.0469(16) 0.0484(18) 0.0201(13) -0.0056(16) 0.0123(16)
B1 0.0166(10) 0.0224(10) 0.0209(11) 0.0024(8) 0.0016(8) 0.0010(8)
C35 0.0184(10) 0.0232(10) 0.0187(10) 0.0007(8) 0.0007(8) 0.0001(8)
C36 0.0227(11) 0.0316(11) 0.0182(10) 0.0036(8) -0.0021(8) -0.0049(8)
C37 0.0240(11) 0.0374(13) 0.0188(10) 0.0076(9) -0.0016(8) -0.0040(9)
C38 0.0184(10) 0.0364(12) 0.0251(11) 0.0042(9) -0.0011(9) -0.0066(9)
C39 0.0180(10) 0.0365(12) 0.0228(11) 0.0032(9) -0.0025(8) -0.0014(9)
C40 0.0189(10) 0.0311(11) 0.0201(10) 0.0030(8) 0.0000(8) 0.0002(8)
C41 0.0283(13) 0.0486(16) 0.0251(12) 0.0119(11) -0.0024(10) -0.0104(11)
C42 0.0187(11) 0.0630(19) 0.0295(13) 0.0076(12) -0.0069(10) -0.0038(12)
C43 0.0164(9) 0.0309(11) 0.0193(10) 0.0031(8) 0.0015(7) 0.0030(7)
C44 0.0198(10) 0.0347(12) 0.0198(10) 0.0008(8) -0.0008(8) 0.0022(9)
C45 0.0223(11) 0.0408(13) 0.0212(11) -0.0044(9) -0.0019(9) 0.0047(10)
C46 0.0280(12) 0.0490(15) 0.0186(10) 0.0054(9) 0.0017(8) 0.0077(10)
C47 0.0261(11) 0.0409(12) 0.0228(11) 0.0102(9) 0.0076(11) 0.0046(12)
C48 0.0227(10) 0.0344(11) 0.0214(10) 0.0051(8) 0.0045(10) 0.0013(11)
C49 0.0430(17) 0.0502(17) 0.0252(13) -0.0059(12) -0.0048(12) 0.0019(13)
C50 0.051(2) 0.0435(14) 0.0331(13) 0.0169(11) 0.0135(13) 0.0102(13)
C51 0.0189(10) 0.0286(11) 0.0152(9) 0.0007(8) 0.0007(8) 0.0008(8)
C52 0.0239(11) 0.0323(12) 0.0208(10) -0.0009(9) 0.0007(8) 0.0055(9)
C53 0.0294(13) 0.0400(14) 0.0194(11) -0.0008(9) -0.0010(9) 0.0131(10)
C54 0.0226(12) 0.0565(17) 0.0200(11) -0.0026(11) -0.0003(9) 0.0125(11)
C55 0.0173(10) 0.0480(14) 0.0168(10) -0.0019(9) 0.0007(8) 0.0008(9)
C56 0.0182(8) 0.0332(11) 0.0179(8) 0.0008(9) 0.0020(6) -0.0019(9)
C57 0.0464(18) 0.0429(16) 0.0367(15) -0.0011(12) -0.0052(13) 0.0234(14)
C58 0.0218(12) 0.067(2) 0.0283(13) -0.0029(12) -0.0021(10) -0.0040(12)
C59 0.0166(10) 0.0238(10) 0.0233(10) 0.0026(8) 0.0064(8) 0.0008(8)
C60 0.0212(11) 0.0252(10) 0.0230(10) -0.0013(8) 0.0047(8) 0.0000(8)
C61 0.0261(11) 0.0271(11) 0.0291(12) -0.0035(9) 0.0025(9) 0.0000(9)
C62 0.0311(13) 0.0256(12) 0.0387(14) -0.0014(10) 0.0034(11) 0.0053(9)
C63 0.0254(12) 0.0281(11) 0.0349(13) 0.0060(10) 0.0032(10) 0.0081(9)
C64 0.0222(11) 0.0294(11) 0.0264(12) 0.0035(9) 0.0032(9) 0.0051(9)
C65 0.0342(16) 0.0347(12) 0.0402(14) -0.0108(10) -0.0031(11) 0.0016(10)
C66 0.0648(17) 0.0466(14) 0.0604(16) 0.0065(13) -0.0152(14) 0.0242(13)
F1 0.0426(11) 0.0848(15) 0.0338(10) 0.0262(10) -0.0159(8) -0.0284(11)
F2 0.0514(12) 0.0670(13) 0.0272(9) 0.0127(8) 0.0089(8) -0.0014(10)
F3 0.0547(12) 0.0434(10) 0.0379(10) 0.0181(8) -0.0037(9) -0.0027(9)
F4 0.0359(10) 0.0732(14) 0.0544(12) -0.0002(10) -0.0183(9) 0.0172(10)
F5 0.0306(11) 0.138(2) 0.0603(14) 0.0457(15) -0.0172(10) -0.0389(14)
F6 0.0387(11) 0.0781(15) 0.0459(11) -0.0197(10) -0.0199(9) 0.0018(10)
F7 0.0524(14) 0.091(2) 0.0738(17) -0.0385(15) 0.0063(13) -0.0269(13)
F8 0.125(3) 0.0652(15) 0.0220(9) -0.0095(9) -0.0084(12) -0.0086(16)
F9 0.0773(18) 0.0437(10) 0.0595(14) -0.0124(9) -0.0190(12) 0.0087(10)
F10 0.135(3) 0.0853(18) 0.0435(13) 0.0393(12) -0.0205(16) -0.0178(19)
F11 0.0586(16) 0.0686(17) 0.122(3) 0.0450(17) 0.0346(17) 0.0000(13)
F12 0.142(3) 0.0439(11) 0.0573(14) 0.0207(10) 0.0439(17) 0.0209(15)
F13 0.113(3) 0.0520(15) 0.120(3) 0.0436(16) 0.060(2) 0.0416(16)
F14 0.0854(19) 0.0468(12) 0.0524(13) -0.0160(10) -0.0170(12) 0.0255(12)
F15 0.091(2) 0.0577(15) 0.101(2) -0.0136(14) -0.0614(18) 0.0396(14)
F16 0.0448(12) 0.0932(19) 0.0574(14) 0.0259(13) -0.0140(11) -0.0361(13)
F17 0.0187(7) 0.0974(18) 0.0770(14) -0.0252(17) -0.0033(8) -0.0044(12)
F18 0.0477(12) 0.0700(15) 0.0485(12) -0.0204(11) 0.0043(10) -0.0180(11)
F19 0.0441(12) 0.0643(14) 0.0595(14) -0.0133(11) -0.0062(10) -0.0215(10)
F20 0.0465(11) 0.0423(8) 0.0341(8) -0.0041(6) -0.0131(8) -0.0038(8)
F21 0.0660(15) 0.0535(12) 0.0531(13) -0.0272(10) -0.0089(11) 0.0209(10)
F22 0.089(3) 0.045(2) 0.068(3) 0.001(2) -0.037(2) 0.030(2)
F23 0.097(3) 0.089(3) 0.059(3) -0.016(2) -0.024(2) 0.062(3)
F24 0.077(3) 0.087(3) 0.119(4) 0.045(3) -0.023(3) -0.001(2)
F122 0.103(3) 0.0381(15) 0.059(2) 0.0024(16) -0.027(2) 0.0360(18)
F123 0.116(3) 0.071(3) 0.0578(18) 0.001(2) -0.017(2) 0.060(2)
F124 0.064(2) 0.088(3) 0.129(4) 0.047(3) -0.015(3) 0.014(2)
Cl1 0.101(3) 0.0620(18) 0.151(3) -0.027(2) 0.073(3) -0.0140(17)
Cl2 0.122(3) 0.101(3) 0.110(3) -0.021(2) 0.064(3) -0.026(2)
C67 0.102(3) 0.082(4) 0.121(3) -0.021(4) 0.074(4) -0.018(3)
Cl3 0.075(4) 0.056(3) 0.077(4) 0.003(3) -0.015(3) 0.039(3)
Cl4 0.072(4) 0.055(3) 0.078(4) -0.022(3) -0.015(3) 0.005(3)
C74 0.078(5) 0.059(4) 0.083(4) -0.006(4) -0.009(4) 0.021(4)
C68 0.053(4) 0.068(5) 0.078(6) 0.009(4) 0.002(4) 0.014(4)
C69 0.047(3) 0.061(4) 0.084(5) 0.003(4) 0.009(4) 0.002(3)
C70 0.046(3) 0.050(3) 0.095(5) 0.002(4) 0.006(3) 0.004(3)
C71 0.044(3) 0.043(3) 0.098(5) 0.017(4) 0.000(4) 0.012(3)
C72 0.044(3) 0.057(4) 0.111(6) 0.018(4) -0.003(4) 0.014(3)
C73 0.064(5) 0.079(5) 0.116(7) 0.024(5) 0.000(5) 0.011(4)

loop_
_atom_type_symbol
_atom_type_scat_dispersion_real
_atom_type_scat_dispersion_imag
_atom_type_scat_Cromer_Mann_a1
_atom_type_scat_Cromer_Mann_b1
_atom_type_scat_Cromer_Mann_a2
_atom_type_scat_Cromer_Mann_b2
_atom_type_scat_Cromer_Mann_a3
_atom_type_scat_Cromer_Mann_b3
_atom_type_scat_Cromer_Mann_a4
_atom_type_scat_Cromer_Mann_b4
_atom_type_scat_Cromer_Mann_c
_atom_type_scat_source
C 0.0033 0.0016 2.3100 20.8439 1.0200 10.2075 1.5886 0.5687 0.8650 51.6512 0.2156 'International Tables Vol C 4.2.6.8 and 6.1.1.4'
H 0.0000 0.0000 0.4930 10.5109 0.3229 26.1257 0.1402 3.1424 0.0408 57.7998 0.0030 'International Tables Vol C 4.2.6.8 and 6.1.1.4'
B 0.0013 0.0007 2.0545 23.2185 1.3326 1.0210 1.0979 60.3498 0.7068 0.1403 -0.1932 'International Tables Vol C 4.2.6.8 and 6.1.1.4'
N 0.0061 0.0033 12.2126 0.0057 3.1322 9.8933 2.0125 28.9975 1.1663 0.5826 -11.5290 'International Tables Vol C 4.2.6.8 and 6.1.1.4'
O 0.0106 0.0060 3.0485 13.2771 2.2868 5.7011 1.5463 0.3239 0.8670 32.9089 0.2508 'International Tables Vol C 4.2.6.8 and 6.1.1.4'
F 0.0171 0.0103 3.5392 10.2825 2.6412 4.2944 1.5170 0.2615 1.0243 26.1476 0.2776 'International Tables Vol C 4.2.6.8 and 6.1.1.4'
P 0.1023 0.0942 6.4345 1.9067 4.1791 27.1570 1.7800 0.5260 1.4908 68.1645 1.1149 'International Tables Vol C 4.2.6.8 and 6.1.1.4'
Ir -1.4442 7.9887 27.3049 1.5928 16.7296 8.8655 15.6115 0.4179 5.8338 45.0011 11.4722 'International Tables Vol C 4.2.6.8 and 6.1.1.4'
Cl 0.1484 0.1585 11.4604 0.0104 7.1964 1.1662 6.2556 18.5194 1.6455 47.7784 -9.5574 'International Tables Vol C 4.2.6.8 and 6.1.1.4'

loop_
_geom_angle_atom_site_label_1
_geom_angle_atom_site_label_2
_geom_angle_atom_site_label_3
_geom_angle
_geom_angle_publ_flag
N1 Ir1 P1 88.82(6) yes
N1 Ir1 C27 93.51(10) yes
P1 Ir1 C27 141.95(9) yes
N1 Ir1 C28 91.76(9) yes
P1 Ir1 C28 178.97(7) yes
C27 Ir1 C28 37.17(11) yes
N1 Ir1 C31 150.08(11) yes
P1 Ir1 C31 100.28(8) yes
C27 Ir1 C31 96.37(11) yes
C28 Ir1 C31 79.62(11) yes
N1 Ir1 C32 170.94(11) yes
P1 Ir1 C32 93.17(7) yes
C27 Ir1 C32 79.51(11) yes
C28 Ir1 C32 86.13(10) yes
C31 Ir1 C32 37.91(12) yes
Ir1 N1 C1 127.23(14) yes
Ir1 N1 C5 116.26(14) yes
C1 N1 C5 114.99(18) yes
P1 O1 C9 117.98(15) yes
Ir1 P1 O1 107.49(8) yes
Ir1 P1 C19 119.61(10) yes
O1 P1 C19 97.34(11) yes
Ir1 P1 C23 116.54(9) yes
O1 P1 C23 101.28(12) yes
C19 P1 C23 110.82(13) yes
N1 C1 C2 120.64(19) yes
N1 C1 C10 123.80(19) yes
C2 C1 C10 115.31(18) yes
C1 C2 C3 123.5(2) yes
C1 C2 H21 118.1 no
C3 C2 H21 118.4 no
C2 C3 C4 115.2(2) yes
C2 C3 C6 122.5(2) yes
C4 C3 C6 122.3(2) yes
C3 C4 C5 119.5(2) yes
C3 C4 C7 129.7(2) yes
C5 C4 C7 110.5(2) yes
C4 C5 N1 125.7(2) yes
C4 C5 C9 110.8(2) yes
N1 C5 C9 122.95(19) yes
C3 C6 H61 110.7 no
C3 C6 H63 111.3 no
H61 C6 H63 107.8 no
C3 C6 H62 110.0 no
H61 C6 H62 107.5 no
H63 C6 H62 109.4 no
C4 C7 C8 103.4(2) yes
C4 C7 H71 111.7 no
C8 C7 H71 111.8 no
C4 C7 H72 109.0 no
C8 C7 H72 110.6 no
H71 C7 H72 110.1 no
C7 C8 C9 105.5(2) yes
C7 C8 H81 110.9 no
C9 C8 H81 110.9 no
C7 C8 H82 112.3 no
C9 C8 H82 109.7 no
H81 C8 H82 107.6 no
C8 C9 C5 103.09(18) yes
C8 C9 O1 108.0(3) yes
C5 C9 O1 107.1(2) yes
C8 C9 H91 112.0 no
C5 C9 H91 114.6 no
O1 C9 H91 111.6 no
C1 C10 C11 122.1(2) yes
C1 C10 C15 116.8(2) yes
C11 C10 C15 120.7(2) yes
C10 C11 C12 118.7(2) yes
C10 C11 C16 121.7(2) yes
C12 C11 C16 119.6(2) yes
C11 C12 C13 121.8(3) yes
C11 C12 H121 119.2 no
C13 C12 H121 119.0 no
C12 C13 C14 118.1(2) yes
C12 C13 C17 120.8(3) yes
C14 C13 C17 121.1(3) yes
C13 C14 C15 122.2(3) yes
C13 C14 H141 118.7 no
C15 C14 H141 119.1 no
C10 C15 C14 118.5(3) yes
C10 C15 C18 121.9(2) yes
C14 C15 C18 119.6(3) yes
C11 C16 H161 108.5 no
C11 C16 H163 108.5 no
H161 C16 H163 110.6 no
C11 C16 H162 108.2 no
H161 C16 H162 110.4 no
H163 C16 H162 110.5 no
C13 C17 H171 109.9 no
C13 C17 H172 110.3 no
H171 C17 H172 109.4 no
C13 C17 H173 109.9 no
H171 C17 H173 108.7 no
H172 C17 H173 108.5 no
C15 C18 H182 109.0 no
C15 C18 H181 109.0 no
H182 C18 H181 109.6 no
C15 C18 H183 108.3 no
H182 C18 H183 111.1 no
H181 C18 H183 109.8 no
P1 C19 C20 106.19(18) yes
P1 C19 C21 113.15(19) yes
C20 C19 C21 105.6(3) yes
P1 C19 C22 111.36(18) yes
C20 C19 C22 112.6(2) yes
C21 C19 C22 107.9(2) yes
C19 C20 H202 108.0 no
C19 C20 H201 106.5 no
H202 C20 H201 110.4 no
C19 C20 H203 109.7 no
H202 C20 H203 110.5 no
H201 C20 H203 111.5 no
C19 C21 H211 107.5 no
C19 C21 H213 109.0 no
H211 C21 H213 109.7 no
C19 C21 H212 110.1 no
H211 C21 H212 111.0 no
H213 C21 H212 109.4 no
C19 C22 H221 108.0 no
C19 C22 H223 111.1 no
H221 C22 H223 107.2 no
C19 C22 H222 109.7 no
H221 C22 H222 111.2 no
H223 C22 H222 109.7 no
P1 C23 C24 114.8(2) yes
P1 C23 C25 109.43(18) yes
C24 C23 C25 109.1(3) yes
P1 C23 C26 106.7(2) yes
C24 C23 C26 106.8(2) yes
C25 C23 C26 110.0(2) yes
C23 C24 H241 107.3 no
C23 C24 H242 110.6 no
H241 C24 H242 109.4 no
C23 C24 H243 109.4 no
H241 C24 H243 108.8 no
H242 C24 H243 111.4 no
C23 C25 H251 108.3 no
C23 C25 H253 109.3 no
H251 C25 H253 108.0 no
C23 C25 H252 111.6 no
H251 C25 H252 109.7 no
H253 C25 H252 109.9 no
C23 C26 H261 108.8 no
C23 C26 H263 110.1 no
H261 C26 H263 108.5 no
C23 C26 H262 109.2 no
H261 C26 H262 109.6 no
H263 C26 H262 110.6 no
Ir1 C27 C28 73.57(15) yes
Ir1 C27 C34 110.4(2) yes
C28 C27 C34 124.6(3) yes
Ir1 C27 H271 112.2 no
C28 C27 H271 113.7 no
C34 C27 H271 114.6 no
Ir1 C28 C27 69.26(15) yes
Ir1 C28 C29 112.19(19) yes
C27 C28 C29 126.1(3) yes
Ir1 C28 H281 112.9 no
C27 C28 H281 114.3 no
C29 C28 H281 113.5 no
C28 C29 C30 111.7(2) yes
C28 C29 H292 108.3 no
C30 C29 H292 106.9 no
C28 C29 H291 109.9 no
C30 C29 H291 109.3 no
H292 C29 H291 110.7 no
C29 C30 C31 112.5(2) yes
C29 C30 H301 109.4 no
C31 C30 H301 108.3 no
C29 C30 H302 106.2 no
C31 C30 H302 109.5 no
H301 C30 H302 111.1 no
C30 C31 Ir1 111.0(2) yes
C30 C31 C32 125.4(3) yes
Ir1 C31 C32 72.70(16) yes
C30 C31 H311 114.8 no
Ir1 C31 H311 112.6 no
C32 C31 H311 112.5 no
Ir1 C32 C31 69.39(15) yes
Ir1 C32 C33 113.9(2) yes
C31 C32 C33 125.5(3) yes
Ir1 C32 H321 111.8 no
C31 C32 H321 115.3 no
C33 C32 H321 112.7 no
C32 C33 C34 111.7(2) yes
C32 C33 H331 110.5 no
C34 C33 H331 110.2 no
C32 C33 H332 106.0 no
C34 C33 H332 108.4 no
H331 C33 H332 109.9 no
C33 C34 C27 112.3(3) yes
C33 C34 H342 111.2 no
C27 C34 H342 109.9 no
C33 C34 H341 108.0 no
C27 C34 H341 107.0 no
H342 C34 H341 108.3 no
C35 B1 C43 111.9(2) yes
C35 B1 C51 112.98(18) yes
C43 B1 C51 105.58(18) yes
C35 B1 C59 104.85(18) yes
C43 B1 C59 111.23(19) yes
C51 B1 C59 110.41(19) yes
B1 C35 C36 121.8(2) yes
B1 C35 C40 122.4(2) yes
C36 C35 C40 115.4(2) yes
C35 C36 C37 121.9(2) yes
C35 C36 H361 119.0 no
C37 C36 H361 119.1 no
C36 C37 C38 121.7(2) yes
C36 C37 C41 121.5(2) yes
C38 C37 C41 116.8(2) yes
C37 C38 C39 117.4(2) yes
C37 C38 H381 120.6 no
C39 C38 H381 122.0 no
C38 C39 C40 121.2(2) yes
C38 C39 C42 120.1(2) yes
C40 C39 C42 118.7(2) yes
C35 C40 C39 122.5(2) yes
C35 C40 H401 118.3 no
C39 C40 H401 119.2 no
C37 C41 F1 113.0(2) yes
C37 C41 F2 111.7(3) yes
F1 C41 F2 106.6(3) yes
C37 C41 F3 111.6(2) yes
F1 C41 F3 108.2(3) yes
F2 C41 F3 105.4(2) yes
C39 C42 F4 111.3(3) yes
C39 C42 F5 113.2(2) yes
F4 C42 F5 106.3(3) yes
C39 C42 F6 112.7(2) yes
F4 C42 F6 104.9(2) yes
F5 C42 F6 107.9(3) yes
B1 C43 C44 122.1(2) yes
B1 C43 C48 122.0(2) yes
C44 C43 C48 115.8(2) yes
C43 C44 C45 122.1(2) yes
C43 C44 H441 119.0 no
C45 C44 H441 118.9 no
C44 C45 C46 121.0(3) yes
C44 C45 C49 118.4(3) yes
C46 C45 C49 120.6(2) yes
C45 C46 C47 117.6(2) yes
C45 C46 H461 120.6 no
C47 C46 H461 121.8 no
C46 C47 C48 121.5(2) yes
C46 C47 C50 119.4(2) yes
C48 C47 C50 119.1(3) yes
C43 C48 C47 121.9(2) yes
C43 C48 H481 119.3 no
C47 C48 H481 118.9 no
C45 C49 F7 111.6(3) yes
C45 C49 F8 113.1(3) yes
F7 C49 F8 106.2(3) yes
C45 C49 F9 112.4(3) yes
F7 C49 F9 105.2(3) yes
F8 C49 F9 107.9(3) yes
C47 C50 F10 112.3(3) yes
C47 C50 F11 112.3(3) yes
F10 C50 F11 104.9(3) yes
C47 C50 F12 113.3(2) yes
F10 C50 F12 106.5(3) yes
F11 C50 F12 106.8(4) yes
B1 C51 C52 123.3(2) yes
B1 C51 C56 120.6(2) yes
C52 C51 C56 116.0(2) yes
C51 C52 C53 121.9(3) yes
C51 C52 H521 119.2 no
C53 C52 H521 118.9 no
C52 C53 C54 121.3(3) yes
C52 C53 C57 118.8(3) yes
C54 C53 C57 119.8(3) yes
C53 C54 C55 118.0(2) yes
C53 C54 H541 120.6 no
C55 C54 H541 121.4 no
C54 C55 C56 120.8(3) yes
C54 C55 C58 120.7(2) yes
C56 C55 C58 118.4(3) yes
C51 C56 C55 121.9(3) yes
C51 C56 H561 118.0 no
C55 C56 H561 120.1 no
C53 C57 F13 112.1(3) yes
C53 C57 F14 111.8(3) yes
F13 C57 F14 105.9(4) yes
C53 C57 F15 113.0(3) yes
F13 C57 F15 107.3(3) yes
F14 C57 F15 106.2(3) yes
C55 C58 F16 112.5(2) yes
C55 C58 F17 112.8(3) yes
F16 C58 F17 105.9(3) yes
C55 C58 F18 112.3(2) yes
F16 C58 F18 107.9(3) yes
F17 C58 F18 104.9(2) yes
B1 C59 C60 121.8(2) yes
B1 C59 C64 122.3(2) yes
C60 C59 C64 115.8(2) yes
C59 C60 C61 122.5(2) yes
C59 C60 H601 118.5 no
C61 C60 H601 119.0 no
C60 C61 C62 120.3(3) yes
C60 C61 C65 119.4(2) yes
C62 C61 C65 120.1(2) yes
C61 C62 C63 117.8(2) yes
C61 C62 H621 120.1 no
C63 C62 H621 122.1 no
C62 C63 C64 121.8(2) yes
C62 C63 C66 118.83(18) yes
C64 C63 C66 119.35(19) yes
C59 C64 C63 121.7(2) yes
C59 C64 H641 118.2 no
C63 C64 H641 120.1 no
C61 C65 F19 112.3(3) yes
C61 C65 F20 112.3(2) yes
F19 C65 F20 106.2(3) yes
C61 C65 F21 112.2(2) yes
F19 C65 F21 106.2(3) yes
F20 C65 F21 107.1(3) yes
C63 C66 F22 116.626(19) yes
C63 C66 F23 116.624(19) yes
F22 C66 F23 101.457(19) yes
C63 C66 F24 116.624(19) yes
F22 C66 F24 101.47(2) yes
F23 C66 F24 101.468(19) yes
C63 C66 F122 116.625(19) yes
F22 C66 F122 126.03(5) yes
F23 C66 F122 61.0(2) yes
F24 C66 F122 45.1(2) yes
C63 C66 F123 116.623(19) yes
F22 C66 F123 45.1(2) yes
F23 C66 F123 126.03(5) yes
F24 C66 F123 61.0(2) yes
F122 C66 F123 101.46(2) yes
C63 C66 F124 116.621(19) yes
F22 C66 F124 61.0(2) yes
F23 C66 F124 45.1(2) yes
F24 C66 F124 126.03(5) yes
F122 C66 F124 101.46(2) yes
F123 C66 F124 101.470(19) yes
Cl2 C67 Cl1 112.8(3) yes
Cl2 C67 H671 109.0 no
Cl1 C67 H671 109.4 no
Cl2 C67 H672 108.2 no
Cl1 C67 H672 108.0 no
H671 C67 H672 109.5 no
Cl4 C74 Cl3 107.0(6) yes
Cl4 C74 H741 110.6 no
Cl3 C74 H741 110.5 no
Cl4 C74 H742 109.6 no
Cl3 C74 H742 109.6 no
H741 C74 H742 109.5 no
C69 C68 H681 109.5 no
C69 C68 H682 109.4 no
H681 C68 H682 109.5 no
C69 C68 H683 109.5 no
H681 C68 H683 109.5 no
H682 C68 H683 109.5 no
C68 C69 C70 121.3(7) yes
C68 C69 H691 106.5 no
C70 C69 H691 106.7 no
C68 C69 H692 106.4 no
C70 C69 H692 106.2 no
H691 C69 H692 109.5 no
C69 C70 C71 121.6(7) yes
C69 C70 H701 106.6 no
C71 C70 H701 106.2 no
C69 C70 H702 106.4 no
C71 C70 H702 106.2 no
H701 C70 H702 109.5 no
C70 C71 C72 117.1(6) yes
C70 C71 H711 107.4 no
C72 C71 H711 107.9 no
C70 C71 H712 107.4 no
C72 C71 H712 107.4 no
H711 C71 H712 109.5 no
C71 C72 C73 114.2(7) yes
C71 C72 H721 107.9 no
C73 C72 H721 108.7 no
C71 C72 H722 108.5 no
C73 C72 H722 108.0 no
H721 C72 H722 109.5 no
C72 C73 H731 109.3 no
C72 C73 H732 109.2 no
H731 C73 H732 109.5 no
C72 C73 H733 109.9 no
H731 C73 H733 109.5 no
H732 C73 H733 109.5 no

loop_
_geom_bond_atom_site_label_1
_geom_bond_atom_site_label_2
_geom_bond_distance
_geom_bond_publ_flag
Ir1 N1 2.1606(18) yes
Ir1 P1 2.3770(6) yes
Ir1 C27 2.174(3) yes
Ir1 C28 2.230(3) yes
Ir1 C31 2.130(3) yes
Ir1 C32 2.173(2) yes
N1 C1 1.373(3) yes
N1 C5 1.351(3) yes
O1 P1 1.6393(19) yes
O1 C9 1.451(4) yes
P1 C19 1.882(2) yes
P1 C23 1.868(3) yes
C1 C2 1.398(3) yes
C1 C10 1.500(3) yes
C2 C3 1.383(3) yes
C2 H21 0.944 no
C3 C4 1.385(4) yes
C3 C6 1.502(4) yes
C4 C5 1.388(3) yes
C4 C7 1.507(4) yes
C5 C9 1.505(3) yes
C6 H61 0.954 no
C6 H63 0.945 no
C6 H62 0.946 no
C7 C8 1.546(4) yes
C7 H71 0.972 no
C7 H72 0.966 no
C8 C9 1.533(3) yes
C8 H81 0.974 no
C8 H82 0.967 no
C9 H91 0.971 no
C10 C11 1.400(3) yes
C10 C15 1.402(4) yes
C11 C12 1.404(3) yes
C11 C16 1.501(4) yes
C12 C13 1.388(4) yes
C12 H121 0.941 no
C13 C14 1.391(4) yes
C13 C17 1.507(4) yes
C14 C15 1.397(4) yes
C14 H141 0.931 no
C15 C18 1.508(4) yes
C16 H161 0.973 no
C16 H163 0.960 no
C16 H162 0.970 no
C17 H171 0.949 no
C17 H172 0.961 no
C17 H173 0.963 no
C18 H182 0.958 no
C18 H181 0.955 no
C18 H183 0.958 no
C19 C20 1.531(4) yes
C19 C21 1.546(4) yes
C19 C22 1.542(4) yes
C20 H202 0.961 no
C20 H201 0.957 no
C20 H203 0.963 no
C21 H211 0.961 no
C21 H213 0.960 no
C21 H212 0.951 no
C22 H221 0.970 no
C22 H223 0.956 no
C22 H222 0.958 no
C23 C24 1.543(4) yes
C23 C25 1.531(4) yes
C23 C26 1.550(4) yes
C24 H241 0.984 no
C24 H242 0.988 no
C24 H243 0.982 no
C25 H251 0.946 no
C25 H253 0.956 no
C25 H252 0.956 no
C26 H261 0.957 no
C26 H263 0.953 no
C26 H262 0.949 no
C27 C28 1.404(4) yes
C27 C34 1.505(4) yes
C27 H271 0.972 no
C28 C29 1.514(5) yes
C28 H281 0.975 no
C29 C30 1.527(6) yes
C29 H292 0.978 no
C29 H291 0.962 no
C30 C31 1.507(5) yes
C30 H301 0.978 no
C30 H302 0.987 no
C31 C32 1.398(5) yes
C31 H311 0.976 no
C32 C33 1.523(4) yes
C32 H321 0.977 no
C33 C34 1.522(5) yes
C33 H331 0.959 no
C33 H332 0.961 no
C34 H342 0.968 no
C34 H341 0.956 no
B1 C35 1.642(3) yes
B1 C43 1.647(4) yes
B1 C51 1.645(4) yes
B1 C59 1.648(3) yes
C35 C36 1.410(3) yes
C35 C40 1.401(3) yes
C36 C37 1.389(3) yes
C36 H361 0.936 no
C37 C38 1.389(3) yes
C37 C41 1.509(3) yes
C38 C39 1.385(3) yes
C38 H381 0.923 no
C39 C40 1.394(3) yes
C39 C42 1.499(4) yes
C40 H401 0.947 no
C41 F1 1.337(3) yes
C41 F2 1.346(4) yes
C41 F3 1.343(4) yes
C42 F4 1.343(4) yes
C42 F5 1.326(4) yes
C42 F6 1.325(4) yes
C43 C44 1.399(4) yes
C43 C48 1.405(3) yes
C44 C45 1.398(3) yes
C44 H441 0.934 no
C45 C46 1.386(4) yes
C45 C49 1.503(4) yes
C46 C47 1.386(4) yes
C46 H461 0.942 no
C47 C48 1.389(3) yes
C47 C50 1.507(4) yes
C48 H481 0.930 no
C49 F7 1.340(4) yes
C49 F8 1.331(3) yes
C49 F9 1.325(4) yes
C50 F10 1.324(4) yes
C50 F11 1.324(4) yes
C50 F12 1.307(4) yes
C51 C52 1.399(3) yes
C51 C56 1.404(3) yes
C52 C53 1.399(4) yes
C52 H521 0.920 no
C53 C54 1.374(4) yes
C53 C57 1.498(4) yes
C54 C55 1.394(4) yes
C54 H541 0.922 no
C55 C56 1.396(3) yes
C55 C58 1.487(4) yes
C56 H561 0.915 no
C57 F13 1.324(5) yes
C57 F14 1.325(4) yes
C57 F15 1.328(4) yes
C58 F16 1.327(4) yes
C58 F17 1.344(4) yes
C58 F18 1.332(4) yes
C59 C60 1.398(3) yes
C59 C64 1.410(3) yes
C60 C61 1.397(3) yes
C60 H601 0.949 no
C61 C62 1.398(4) yes
C61 C65 1.505(4) yes
C62 C63 1.383(4) yes
C62 H621 0.933 no
C63 C64 1.384(3) yes
C63 C66 1.453(3) yes
C64 H641 0.936 no
C65 F19 1.338(4) yes
C65 F20 1.344(4) yes
C65 F21 1.339(3) yes
C66 F22 1.315(2) yes
C66 F23 1.311(2) yes
C66 F24 1.312(2) yes
C66 F122 1.3154(19) yes
C66 F123 1.312(2) yes
C66 F124 1.312(2) yes
Cl1 C67 1.706(2) yes
Cl2 C67 1.707(2) yes
C67 H671 0.950 no
C67 H672 0.950 no
Cl3 C74 1.705(2) yes
Cl4 C74 1.705(2) yes
C74 H741 0.950 no
C74 H742 0.950 no
C68 C69 1.494(2) yes
C68 H681 0.950 no
C68 H682 0.950 no
C68 H683 0.950 no
C69 C70 1.495(2) yes
C69 H691 0.950 no
C69 H692 0.950 no
C70 C71 1.495(2) yes
C70 H701 0.950 no
C70 H702 0.950 no
C71 C72 1.494(2) yes
C71 H711 0.950 no
C71 H712 0.950 no
C72 C73 1.492(2) yes
C72 H721 0.950 no
C72 H722 0.950 no
C73 H731 0.950 no
C73 H732 0.950 no
C73 H733 0.950 no

loop_
_geom_hbond_atom_site_label_D
_geom_hbond_atom_site_label_H
_geom_hbond_atom_site_label_A
_geom_hbond_site_symmetry_A
_geom_hbond_angle_DHA
_geom_hbond_distance_DH
_geom_hbond_distance_HA
_geom_hbond_distance_DA
_geom_hbond_publ_flag
C20 H203 C32 . 145 0.96 2.54 3.375(5) yes
C28 H281 C10 . 132 0.98 2.42 3.160(5) yes
C28 H281 C15 . 165 0.98 2.49 3.439(5) yes
C67 H671 C74 . 143 0.95 2.26 3.074(5) yes
C67 H671 C71 . 135 0.95 1.19 1.977(5) yes
C71 H671 C68 . 179 1.19 2.08 3.271(5) yes
C71 H671 C69 . 135 1.19 1.63 2.610(5) yes
C73 H732 C33 2_466 125 0.95 2.43 3.068(5) yes
